data_7118056
loop_
_publ_author_name
'Manna, Biplab'
'Mukherjee, Soumya'
'Desai, Aamod V.'
'Sharma, Shivani'
'Krishna, Rajamani'
'Ghosh, Sujit K.'

_publ_section_title
;
 A \p-electron deficient diaminotriazine functionalized MOF for selective
 sorption of benzene over cyclohexane.
;
_journal_issue 84
_journal_name_full 'Chemical communications (Cambridge, England)'
_journal_page_first 15386
_journal_page_last 15389
_journal_paper_doi 10.1039/c5cc06128h
_journal_volume 51
_journal_year 2015
_chemical_formula_moiety 'C20 H16 Cu N10 O4'
_chemical_formula_sum 'C20 H16 Cu N10 O4'
_chemical_formula_weight 523.97
_space_group_crystal_system orthorhombic
_space_group_IT_number 56
_space_group_name_H-M_alt 'P b n b'
_symmetry_space_group_name_Hall '-P 2bc 2ab'
_symmetry_space_group_name_H-M 'P b n b'
_atom_sites_solution_hydrogens geom
_audit_creation_method SHELXL-2014/7
_audit_update_record
;
2015-07-24 deposited with the CCDC.
2015-08-21 downloaded from the CCDC.
;
_cell_angle_alpha 90
_cell_angle_beta 90
_cell_angle_gamma 90
_cell_formula_units_Z 8
_cell_length_a 17.7157(6)
_cell_length_b 22.1231(8)
_cell_length_c 25.3814(9)
_cell_measurement_temperature 100(2)
_cell_volume 9947.6(6)
_computing_cell_refinement 'Bruker SAINT'
_computing_data_collection 'Bruker APEX2'
_computing_data_reduction 'Bruker SAINT'
_computing_molecular_graphics 'Bruker SHELXTL'
_computing_publication_material 'Bruker SHELXTL'
_computing_structure_refinement 'SHELXL-2013 (Sheldrick 2013)'
_computing_structure_solution 'SHELXS-97 (Sheldrick 2008)'
_diffrn_ambient_temperature 100(2)
_diffrn_measured_fraction_theta_full 1.000
_diffrn_measured_fraction_theta_max 0.994
_diffrn_measurement_device_type 'Bruker APEX-II CCD'
_diffrn_measurement_method '\f and \w scans'
_diffrn_radiation_type MoK\a
_diffrn_radiation_wavelength 0.71073
_diffrn_reflns_av_R_equivalents 0.0919
_diffrn_reflns_av_unetI/netI 0.0366
_diffrn_reflns_laue_measured_fraction_full 1.000
_diffrn_reflns_laue_measured_fraction_max 0.994
_diffrn_reflns_limit_h_max 21
_diffrn_reflns_limit_h_min -21
_diffrn_reflns_limit_k_max 26
_diffrn_reflns_limit_k_min -23
_diffrn_reflns_limit_l_max 30
_diffrn_reflns_limit_l_min -30
_diffrn_reflns_number 163610
_diffrn_reflns_point_group_measured_fraction_full 1.000
_diffrn_reflns_point_group_measured_fraction_max 0.994
_diffrn_reflns_theta_full 25.242
_diffrn_reflns_theta_max 25.414
_diffrn_reflns_theta_min 1.402
_exptl_absorpt_coefficient_mu 0.462
_exptl_absorpt_correction_T_max 0.9552
_exptl_absorpt_correction_T_min 0.9339
_exptl_absorpt_correction_type multi-scan
_exptl_absorpt_process_details 'multi-scan absorption correction'
_exptl_crystal_colour Green
_exptl_crystal_density_diffrn 0.700
_exptl_crystal_description 'Block shaped'
_exptl_crystal_F_000 2136
_exptl_crystal_size_max 0.150
_exptl_crystal_size_mid 0.110
_exptl_crystal_size_min 0.100
_platon_squeeze_details
;
;
_refine_diff_density_max 1.273
_refine_diff_density_min -0.315
_refine_diff_density_rms 0.079
_refine_ls_extinction_method none
_refine_ls_goodness_of_fit_ref 0.963
_refine_ls_hydrogen_treatment constr
_refine_ls_matrix_type full
_refine_ls_number_parameters 316
_refine_ls_number_reflns 9132
_refine_ls_number_restraints 0
_refine_ls_restrained_S_all 0.963
_refine_ls_R_factor_all 0.0814
_refine_ls_R_factor_gt 0.0656
_refine_ls_shift/su_max 0.001
_refine_ls_shift/su_mean 0.000
_refine_ls_structure_factor_coef Fsqd
_refine_ls_weighting_details 'w=1/[\s^2^(Fo^2^)+(0.0808P)^2^+14.5162P] where P=(Fo^2^+2Fc^2^)/3'
_refine_ls_weighting_scheme calc
_refine_ls_wR_factor_gt 0.1540
_refine_ls_wR_factor_ref 0.1646
_reflns_Friedel_coverage 0.000
_reflns_number_gt 7528
_reflns_number_total 9132
_reflns_threshold_expression 'I > 2\s(I)'
_cod_data_source_file c5cc06128h3.cif
_cod_data_source_block DATMOF1a
_cod_depositor_comments
;
The following automatic conversions were performed:
'__computing_data_collection' tag replaced with
'_computing_data_collection' tag.

Automatic conversion script
Id: cif_correct_tags 3376 2015-05-07 07:48:27Z andrius 

The following automatic conversions were performed:

'_space_group_crystal_system' value 'Orthorhombic' changed to
'orthorhombic' according to
/usr/data/users/saulius/crontab/automatic-downloads/current/RSC/lib/dictionaries/cif_core.dic
dictionary named 'cif_core.dic' version 2.4.2 from 2011-04-26.

Automatic conversion script
Id: cif_fix_values 3271 2015-04-21 07:52:19Z andrius 
;
_cod_database_code 7118056
_shelx_shelxl_version_number 2014/7
_shelx_space_group_comment
;
The symmetry employed for this shelxl refinement is uniquely defined
by the following loop, which should always be used as a source of
symmetry information in preference to the above space-group names.
They are only intended as comments.
;
_shelx_estimated_absorpt_t_min 0.934
_shelx_estimated_absorpt_t_max 0.955

loop_
_space_group_symop_operation_xyz
'x, y, z'
'-x, -y+1/2, z+1/2'
'x+1/2, -y+1/2, -z'
'-x+1/2, y, -z+1/2'
'-x, -y, -z'
'x, y-1/2, -z-1/2'
'-x-1/2, y-1/2, z'
'x-1/2, -y, z-1/2'

loop_
_atom_site_label
_atom_site_type_symbol
_atom_site_fract_x
_atom_site_fract_y
_atom_site_fract_z
_atom_site_U_iso_or_equiv
_atom_site_adp_type
_atom_site_occupancy
_atom_site_site_symmetry_order
_atom_site_calc_flag
_atom_site_refinement_flags_posn
_atom_site_refinement_flags_adp
Cu01 Cu 0.94383(2) 0.03615(2) 0.01442(2) 0.03434(13) Uani 1 1 d . .
O4 O 1.01902(11) 0.09943(8) 0.00348(10) 0.0420(5) Uani 1 1 d . .
O2 O 0.88448(10) -0.03964(8) 0.01893(8) 0.0331(4) Uani 1 1 d . .
O1 O 0.98551(12) 0.02099(9) 0.08466(8) 0.0387(5) Uani 1 1 d . .
O3 O 0.92009(12) 0.04084(9) -0.06151(8) 0.0395(5) Uani 1 1 d . .
N7 N 0.85608(12) 0.09804(9) 0.04245(9) 0.0251(5) Uani 1 1 d . .
N9 N 0.76496(13) 0.04808(10) -0.00468(10) 0.0338(6) Uani 1 1 d . .
H9A H 0.7228 0.0474 -0.0214 0.041 Uiso 1 1 calc R U
H9B H 0.7919 0.0158 -0.0025 0.041 Uiso 1 1 calc R U
N6 N 0.82906(13) 0.19922(10) 0.06940(10) 0.0320(5) Uani 1 1 d . .
N8 N 0.74360(13) 0.14693(9) 0.01272(9) 0.0292(5) Uani 1 1 d . .
N2 N 1.14057(15) -0.05362(12) 0.41796(11) 0.0438(6) Uani 1 1 d . .
C18 C 0.76814(15) 0.19614(11) 0.03873(11) 0.0284(6) Uani 1 1 d . .
N10 N 0.93101(14) 0.14818(11) 0.10168(11) 0.0430(7) Uani 1 1 d . .
H10A H 0.9420 0.1794 0.1203 0.052 Uiso 1 1 calc R U
H10B H 0.9590 0.1165 0.1032 0.052 Uiso 1 1 calc R U
N3 N 1.14900(17) -0.09137(12) 0.32937(11) 0.0483(7) Uani 1 1 d . .
C19 C 0.87094(15) 0.14889(12) 0.07058(11) 0.0289(6) Uani 1 1 d . .
C13 C 0.70943(15) 0.36033(12) 0.03410(12) 0.0332(6) Uani 1 1 d . .
H13 H 0.7299 0.3982 0.0410 0.040 Uiso 1 1 calc R U
C20 C 0.78810(14) 0.09795(11) 0.01739(10) 0.0250(5) Uani 1 1 d . .
C16 C 0.64803(16) 0.24686(12) 0.01416(13) 0.0386(7) Uani 1 1 d . .
H16 H 0.6267 0.2090 0.0086 0.046 Uiso 1 1 calc R U
N4 N 1.19721(19) -0.14296(12) 0.39862(11) 0.0534(8) Uani 1 1 d . .
H4A H 1.2117 -0.1703 0.3768 0.064 Uiso 1 1 calc R U
H4B H 1.2062 -0.1471 0.4317 0.064 Uiso 1 1 calc R U
C14 C 0.75241(16) 0.30901(12) 0.04108(14) 0.0379(7) Uani 1 1 d . .
H14 H 0.8020 0.3127 0.0528 0.046 Uiso 1 1 calc R U
C1 C 1.04050(16) -0.01317(13) 0.09457(12) 0.0337(6) Uani 1 1 d . .
C15 C 0.72283(15) 0.25118(11) 0.03089(11) 0.0297(6) Uani 1 1 d . .
C7 C 1.12225(19) -0.05513(14) 0.16620(13) 0.0430(7) Uani 1 1 d . .
H7 H 1.1517 -0.0740 0.1407 0.052 Uiso 1 1 calc R U
N1 N 1.08862(18) 0.00272(15) 0.34593(12) 0.0590(8) Uani 1 1 d . .
C12 C 0.63503(16) 0.35517(12) 0.01663(12) 0.0333(6) Uani 1 1 d . .
C2 C 1.06199(18) -0.02046(15) 0.15139(13) 0.0415(7) Uani 1 1 d . .
C8 C 1.1114(2) -0.04113(16) 0.31509(13) 0.0511(9) Uani 1 1 d . .
C11 C 0.58660(15) 0.41037(11) 0.01044(11) 0.0287(6) Uani 1 1 d . .
C9 C 1.1036(2) -0.00472(18) 0.39835(14) 0.0534(9) Uani 1 1 d . .
C10 C 1.16115(18) -0.09484(14) 0.38141(13) 0.0414(7) Uani 1 1 d . .
C6 C 1.13986(19) -0.06236(15) 0.21996(13) 0.0441(8) Uani 1 1 d . .
H6 H 1.1813 -0.0854 0.2301 0.053 Uiso 1 1 calc R U
C17 C 0.60484(16) 0.29847(12) 0.00567(13) 0.0365(7) Uani 1 1 d . .
H17 H 0.5559 0.2951 -0.0073 0.044 Uiso 1 1 calc R U
C3 C 1.0173(2) 0.0066(2) 0.18972(14) 0.0714(13) Uani 1 1 d . .
H3 H 0.9753 0.0290 0.1795 0.086 Uiso 1 1 calc R U
N5 N 1.0832(2) 0.03714(17) 0.43163(13) 0.0717(11) Uani 1 1 d . .
H5A H 1.0932 0.0332 0.4646 0.086 Uiso 1 1 calc R U
H5B H 1.0597 0.0687 0.4206 0.086 Uiso 1 1 calc R U
C5 C 1.0955(2) -0.03513(17) 0.25719(13) 0.0529(9) Uani 1 1 d . .
C4 C 1.0340(2) 0.0010(2) 0.24229(15) 0.0704(13) Uani 1 1 d . .
H4 H 1.0051 0.0208 0.2676 0.084 Uiso 1 1 calc R U

loop_
_atom_site_aniso_label
_atom_site_aniso_U_11
_atom_site_aniso_U_22
_atom_site_aniso_U_33
_atom_site_aniso_U_23
_atom_site_aniso_U_13
_atom_site_aniso_U_12
Cu01 0.0331(2) 0.02255(19) 0.0474(2) 0.00171(15) -0.00524(16) -0.00238(14)
O4 0.0273(11) 0.0175(9) 0.0813(16) -0.0063(9) 0.0118(10) -0.0065(8)
O2 0.0237(9) 0.0169(9) 0.0585(13) -0.0025(8) -0.0012(9) -0.0009(7)
O1 0.0474(12) 0.0357(11) 0.0330(10) -0.0016(8) -0.0165(9) 0.0176(9)
O3 0.0390(11) 0.0459(12) 0.0336(11) 0.0072(9) -0.0109(9) 0.0162(9)
N7 0.0246(11) 0.0124(9) 0.0385(12) -0.0034(9) -0.0102(9) 0.0015(8)
N9 0.0298(12) 0.0171(11) 0.0545(15) -0.0095(10) -0.0179(11) 0.0109(9)
N6 0.0288(12) 0.0210(11) 0.0461(14) -0.0075(10) -0.0117(10) 0.0073(9)
N8 0.0309(12) 0.0152(10) 0.0414(13) -0.0088(9) -0.0059(10) 0.0031(9)
N2 0.0448(15) 0.0440(15) 0.0425(15) 0.0084(12) -0.0158(12) -0.0066(12)
C18 0.0279(14) 0.0193(12) 0.0381(15) -0.0054(11) -0.0046(12) 0.0012(10)
N10 0.0412(14) 0.0278(13) 0.0600(17) -0.0155(12) -0.0253(13) 0.0127(11)
N3 0.0573(17) 0.0444(15) 0.0430(15) 0.0016(12) -0.0193(13) 0.0064(13)
C19 0.0225(13) 0.0247(13) 0.0395(15) -0.0020(11) -0.0063(11) -0.0018(10)
C13 0.0248(13) 0.0181(12) 0.0566(18) 0.0017(12) -0.0095(13) -0.0026(10)
C20 0.0204(12) 0.0229(12) 0.0316(13) 0.0020(11) -0.0057(11) 0.0049(10)
C16 0.0310(15) 0.0168(13) 0.068(2) -0.0097(13) -0.0075(14) 0.0033(11)
N4 0.082(2) 0.0391(15) 0.0394(15) 0.0027(12) -0.0209(15) 0.0052(15)
C14 0.0250(13) 0.0198(13) 0.069(2) -0.0103(13) -0.0119(14) 0.0007(11)
C1 0.0366(15) 0.0244(13) 0.0401(16) 0.0014(12) -0.0101(13) 0.0069(12)
C15 0.0309(14) 0.0179(12) 0.0403(15) -0.0041(11) -0.0091(12) 0.0066(11)
C7 0.0459(18) 0.0384(16) 0.0447(17) -0.0017(14) -0.0043(15) 0.0074(14)
N1 0.0581(18) 0.075(2) 0.0439(16) 0.0002(15) -0.0203(14) 0.0282(17)
C12 0.0272(14) 0.0170(13) 0.0558(18) -0.0005(12) 0.0004(13) 0.0047(10)
C2 0.0389(17) 0.0420(17) 0.0435(17) 0.0061(14) -0.0114(14) 0.0088(14)
C8 0.062(2) 0.057(2) 0.0348(17) 0.0003(15) -0.0115(16) 0.0193(17)
C11 0.0240(13) 0.0173(13) 0.0448(16) -0.0006(11) 0.0019(12) 0.0022(10)
C9 0.0453(19) 0.068(2) 0.0468(19) 0.0028(18) -0.0062(16) 0.0127(18)
C10 0.0421(17) 0.0360(16) 0.0462(18) 0.0009(14) -0.0157(14) -0.0053(14)
C6 0.0444(18) 0.0449(18) 0.0430(18) 0.0039(14) -0.0094(14) 0.0100(15)
C17 0.0246(14) 0.0239(13) 0.0609(19) -0.0084(13) -0.0122(13) 0.0048(11)
C3 0.068(3) 0.104(3) 0.0428(19) -0.016(2) -0.0157(18) 0.057(3)
N5 0.076(2) 0.095(3) 0.0436(17) 0.0056(17) -0.0140(16) 0.039(2)
C5 0.061(2) 0.064(2) 0.0337(17) 0.0051(16) -0.0143(16) 0.0149(18)
C4 0.065(2) 0.101(3) 0.045(2) -0.006(2) -0.0111(18) 0.045(2)

loop_
_atom_type_symbol
_atom_type_description
_atom_type_scat_dispersion_real
_atom_type_scat_dispersion_imag
_atom_type_scat_source
C C 0.0033 0.0016 'International Tables Vol C Tables 4.2.6.8 and 6.1.1.4'
H H 0.0000 0.0000 'International Tables Vol C Tables 4.2.6.8 and 6.1.1.4'
N N 0.0061 0.0033 'International Tables Vol C Tables 4.2.6.8 and 6.1.1.4'
O O 0.0106 0.0060 'International Tables Vol C Tables 4.2.6.8 and 6.1.1.4'
Cu Cu 0.3201 1.2651 'International Tables Vol C Tables 4.2.6.8 and 6.1.1.4'

loop_
_geom_angle_atom_site_label_1
_geom_angle_atom_site_label_2
_geom_angle_atom_site_label_3
_geom_angle
_geom_angle_site_symmetry_1
_geom_angle_site_symmetry_3
O4 Cu01 O1 89.72(10) . .
O4 Cu01 O3 88.21(10) . .
O1 Cu01 O3 167.78(9) . .
O4 Cu01 O2 167.58(8) . .
O1 Cu01 O2 90.14(9) . .
O3 Cu01 O2 89.30(9) . .
O4 Cu01 N7 94.72(8) . .
O1 Cu01 N7 94.53(8) . .
O3 Cu01 N7 97.64(8) . .
O2 Cu01 N7 97.67(8) . .
O4 Cu01 Cu01 83.18(6) . 5_755
O1 Cu01 Cu01 82.25(6) . 5_755
O3 Cu01 Cu01 85.54(6) . 5_755
O2 Cu01 Cu01 84.49(6) . 5_755
N7 Cu01 Cu01 176.15(6) . 5_755
C11 O4 Cu01 124.18(16) 3 .
C11 O2 Cu01 121.74(17) 7_755 .
C1 O1 Cu01 125.23(19) . .
C1 O3 Cu01 120.65(17) 5_755 .
C19 N7 C20 114.7(2) . .
C19 N7 Cu01 123.44(17) . .
C20 N7 Cu01 118.36(16) . .
C18 N6 C19 114.8(2) . .
C20 N8 C18 114.8(2) . .
C10 N2 C9 114.6(3) . .
N6 C18 N8 126.2(2) . .
N6 C18 C15 118.6(2) . .
N8 C18 C15 115.3(2) . .
C10 N3 C8 113.1(3) . .
N10 C19 N6 117.9(2) . .
N10 C19 N7 117.3(2) . .
N6 C19 N7 124.7(2) . .
C14 C13 C12 119.7(2) . .
N9 C20 N8 117.4(2) . .
N9 C20 N7 118.7(2) . .
N8 C20 N7 123.9(2) . .
C17 C16 C15 120.9(3) . .
C13 C14 C15 121.3(3) . .
O3 C1 O1 126.3(3) 5_755 .
O3 C1 C2 116.8(2) 5_755 .
O1 C1 C2 117.0(3) . .
C16 C15 C14 118.2(2) . .
C16 C15 C18 120.2(2) . .
C14 C15 C18 121.6(2) . .
C2 C7 C6 120.2(3) . .
C8 N1 C9 115.6(3) . .
C17 C12 C13 120.0(2) . .
C17 C12 C11 119.5(2) . .
C13 C12 C11 120.5(2) . .
C7 C2 C3 119.6(3) . .
C7 C2 C1 121.5(3) . .
C3 C2 C1 118.8(3) . .
N1 C8 N3 127.1(3) . .
N1 C8 C5 117.5(3) . .
N3 C8 C5 115.4(3) . .
O2 C11 O4 126.3(2) 7_765 3_455
O2 C11 C12 118.2(2) 7_765 .
O4 C11 C12 115.5(2) 3_455 .
N5 C9 N2 117.5(3) . .
N5 C9 N1 119.4(3) . .
N2 C9 N1 123.1(3) . .
N4 C10 N3 116.8(3) . .
N4 C10 N2 116.7(3) . .
N3 C10 N2 126.5(3) . .
C5 C6 C7 119.4(3) . .
C16 C17 C12 119.8(3) . .
C4 C3 C2 121.3(3) . .
C6 C5 C4 120.7(3) . .
C6 C5 C8 122.0(3) . .
C4 C5 C8 117.3(3) . .
C3 C4 C5 118.7(3) . .

loop_
_geom_bond_atom_site_label_1
_geom_bond_atom_site_label_2
_geom_bond_distance
_geom_bond_site_symmetry_2
Cu01 O4 1.9522(19) .
Cu01 O1 1.9585(19) .
Cu01 O3 1.975(2) .
Cu01 O2 1.9824(18) .
Cu01 N7 2.190(2) .
Cu01 Cu01 2.6563(7) 5_755
O4 C11 1.267(3) 3
O2 C11 1.238(3) 7_755
O1 C1 1.258(3) .
O3 C1 1.252(4) 5_755
N7 C19 1.358(3) .
N7 C20 1.362(3) .
N9 C20 1.303(3) .
N6 C18 1.332(3) .
N6 C19 1.338(3) .
N8 C20 1.345(3) .
N8 C18 1.345(3) .
N2 C10 1.351(4) .
N2 C9 1.359(4) .
C18 C15 1.472(3) .
N10 C19 1.325(4) .
N3 C10 1.340(4) .
N3 C8 1.346(4) .
C13 C14 1.378(4) .
C13 C12 1.395(4) .
C16 C17 1.391(4) .
C16 C15 1.395(4) .
N4 C10 1.316(4) .
C14 C15 1.407(4) .
C1 O3 1.252(4) 5_755
C1 C2 1.500(4) .
C7 C2 1.367(4) .
C7 C6 1.409(5) .
N1 C8 1.310(5) .
N1 C9 1.367(5) .
C12 C17 1.392(4) .
C12 C11 1.501(3) .
C2 C3 1.390(5) .
C8 C5 1.502(4) .
C11 O2 1.238(3) 7_765
C11 O4 1.267(3) 3_455
C9 N5 1.305(5) .
C6 C5 1.369(5) .
C3 C4 1.372(5) .
C5 C4 1.404(5) .

loop_
_platon_squeeze_void_nr
_platon_squeeze_void_average_x
_platon_squeeze_void_average_y
_platon_squeeze_void_average_z
_platon_squeeze_void_volume
_platon_squeeze_void_count_electrons
_platon_squeeze_void_content
1 -0.003 0.043 0.506 6514 2359 ' '
